data_7228063
loop_
_publ_author_name
'Morshedi, Mahbod'
'White, Nicholas G.'

_publ_section_title
;
 Mixed halide/oxoanion-templated frameworks
;
_journal_issue 17
_journal_name_full CrystEngComm
_journal_page_first 2367
_journal_paper_doi 10.1039/C7CE00265C
_journal_volume 19
_journal_year 2017
_chemical_compound_source synthesized
_chemical_formula_moiety 'C29 H32 N8, C2 O4, 2(Cl)'
_chemical_formula_sum 'C31 H32 Cl2 N8 O4'
_chemical_formula_weight 651.55
_space_group_IT_number 85
_symmetry_cell_setting tetragonal
_symmetry_space_group_name_Hall '-P 4a'
_symmetry_space_group_name_H-M 'P 4/n :2'
_atom_sites_solution_hydrogens difmap
_atom_sites_solution_primary other
_audit_update_record
;
2017-02-06 deposited with the CCDC.
2017-04-12 downloaded from the CCDC.
;
_cell_angle_alpha 90
_cell_angle_beta 90
_cell_angle_gamma 90
_cell_formula_units_Z 2
_cell_length_a 11.86816(16)
_cell_length_b 11.86816(16)
_cell_length_c 11.6198(2)
_cell_measurement_reflns_used 7517
_cell_measurement_temperature 150
_cell_measurement_theta_max 72.33
_cell_measurement_theta_min 3.80
_cell_volume 1636.69(4)
_computing_cell_refinement 'CrysAlisPro, (Agilent, 2011)'
_computing_data_collection 'CrysAlisPro, (Agilent, 2011)'
_computing_data_reduction 'CrysAlisPro, (Agilent, 2011)'
_computing_publication_material 'CRYSTALS (Betteridge et al., 2003)'
_computing_structure_refinement 'CRYSTALS (Betteridge et al., 2003)'
_computing_structure_solution 'Superflip (Palatinus & Chapuis, 2007)'
_diffrn_ambient_temperature 150
_diffrn_measured_fraction_theta_full 1.000
_diffrn_measured_fraction_theta_max 1.000
_diffrn_measurement_device Area
_diffrn_measurement_device_type 'Oxford Diffraction SuperNova'
_diffrn_measurement_method \w
_diffrn_radiation_monochromator mirror
_diffrn_radiation_type 'Cu K\a'
_diffrn_radiation_wavelength 1.54184
_diffrn_reflns_av_R_equivalents 0.028
_diffrn_reflns_limit_h_max 10
_diffrn_reflns_limit_h_min -9
_diffrn_reflns_limit_k_max 14
_diffrn_reflns_limit_k_min 0
_diffrn_reflns_limit_l_max 13
_diffrn_reflns_limit_l_min 0
_diffrn_reflns_number 14714
_diffrn_reflns_theta_full 67.073
_diffrn_reflns_theta_max 67.073
_diffrn_reflns_theta_min 3.804
_diffrn_standards_number 0
_exptl_absorpt_coefficient_mu 2.186
_exptl_absorpt_correction_T_max 1.00
_exptl_absorpt_correction_T_min 0.95
_exptl_absorpt_correction_type multi-scan
_exptl_absorpt_process_details 'CrysAlisPro, (Agilent, 2011)'
_exptl_crystal_colour 'pale yellow'
_exptl_crystal_density_diffrn 1.322
_exptl_crystal_density_method 'not measured'
_exptl_crystal_description block
_exptl_crystal_F_000 680
_exptl_crystal_size_max 0.16
_exptl_crystal_size_mid 0.13
_exptl_crystal_size_min 0.10
_platon_squeeze_details
;
;
_refine_diff_density_max 0.79
_refine_diff_density_min -1.07
_refine_ls_extinction_method None
_refine_ls_goodness_of_fit_ref 1.0673
_refine_ls_hydrogen_treatment mixed
_refine_ls_matrix_type full
_refine_ls_number_parameters 120
_refine_ls_number_reflns 1458
_refine_ls_number_restraints 8
_refine_ls_R_factor_all 0.0713
_refine_ls_R_factor_gt 0.0706
_refine_ls_shift/su_max 0.0000890
_refine_ls_shift/su_mean 0.0000123
_refine_ls_structure_factor_coef Fsqd
_refine_ls_weighting_details
;
 Method, part 1, Chebychev polynomial, (Watkin, 1994, Prince, 1982) 
 [weight] = 1.0/[A~0~*T~0~(x)+A~1~*T~1~(x) ... +A~n-1~]*T~n-1~(x)] 
 where A~i~ are the Chebychev coefficients listed below and x= Fcalc/Fmax 
 Method = Robust Weighting (Prince, 1982) 
 W = [weight] * [1-(deltaF/6*sigmaF)^2^]^2^ 
 A~i~ are: 
 0.608E+04 0.992E+04 0.717E+04 0.341E+04 0.136E+04 
;
_refine_ls_weighting_scheme calc
_refine_ls_wR_factor_all 0.1940
_refine_ls_wR_factor_gt 0.1940
_refine_ls_wR_factor_ref 0.1940
_reflns_limit_h_max 10
_reflns_limit_h_min -9
_reflns_limit_k_max 14
_reflns_limit_k_min 0
_reflns_limit_l_max 13
_reflns_limit_l_min 0
_reflns_number_gt 1426
_reflns_number_total 1466
_reflns_threshold_expression I>2.0\s(I)
_oxford_diffrn_Wilson_B_factor 2.06
_oxford_diffrn_Wilson_scale 0.02
_oxford_refine_ls_r_factor_ref 0.0713
_oxford_refine_ls_scale 6.9(5)
_oxford_reflns_number_all 1458
_oxford_reflns_threshold_expression_ref I>-3.0\s(I)
_cod_data_source_file c7ce00265c2.cif
_cod_data_source_block 1OxCl
_cod_depositor_comments
;
The following automatic conversions were performed:

'_atom_sites_solution_primary' value 'Other' changed to 'other'
according to
/home/data/users/saulius/crontab/automatic-downloads/rss-feeds/RSC/lib/dictionaries/cif_core.dic
dictionary named 'cif_core.dic' version 2.4.2 from 2011-04-26.

Automatic conversion script
Id: cif_fix_values 4973 2017-02-22 13:04:09Z antanas 

 Adding full bibliography for 7228063--7228067.cif.
;
_cod_original_cell_volume 1636.69(3)
_cod_original_sg_symbol_H-M 'P 4/n '
_cod_database_code 7228063

loop_
_symmetry_equiv_pos_as_xyz
x,y,z
-x,-y,-z
y,-x+1/2,z
-y,x+1/2,-z
-x+1/2,-y+1/2,z
x+1/2,y+1/2,-z
-y+1/2,x,z
y+1/2,-x,-z

loop_
_atom_site_label
_atom_site_type_symbol
_atom_site_fract_x
_atom_site_fract_y
_atom_site_fract_z
_atom_site_U_iso_or_equiv
_atom_site_occupancy
_atom_site_adp_type
_atom_site_refinement_flags_posn
_atom_site_refinement_flags_adp
N1 N 0.4799(2) 0.4086(2) 0.1221(2) 0.0324 1.0000 Uani D .
N2 N 0.6311(2) 0.5199(3) 0.1650(3) 0.0372 1.0000 Uani D .
C3 C 0.5262(3) 0.4910(3) 0.1812(3) 0.0271 1.0000 Uani D .
C4 C 0.4578(2) 0.5522(2) 0.2668(3) 0.0248 1.0000 Uani . .
C5 C 0.3417(3) 0.5624(3) 0.2505(3) 0.0281 1.0000 Uani . .
C6 C 0.2787(2) 0.6245(3) 0.3259(3) 0.0272 1.0000 Uani . .
C7 C 0.3266(2) 0.6786(2) 0.4211(3) 0.0234 1.0000 Uani . .
C8 C 0.4418(3) 0.6652(3) 0.4387(3) 0.0262 1.0000 Uani . .
C9 C 0.5069(3) 0.6031(3) 0.3619(3) 0.0280 1.0000 Uani . .
C10 C 0.2500 0.7500 0.5000 0.0203 1.0000 Uani S T
O11 O 0.7688(2) 0.39372(19) 0.0196(2) 0.0408 1.0000 Uani . .
C12 C 0.8024(5) 0.2901(5) 0.0068(4) 0.0227 0.5000 Uani . .
Cl1 Cl 0.7500 0.7500 0.26371(17) 0.0391 1.0000 Uani S T
H51 H 0.3080 0.5283 0.1865 0.0332 1.0000 Uiso R .
H61 H 0.2009 0.6308 0.3138 0.0305 1.0000 Uiso R .
H81 H 0.4758 0.6999 0.5017 0.0313 1.0000 Uiso R .
H91 H 0.5831 0.5949 0.3742 0.0319 1.0000 Uiso R .
H22 H 0.672(2) 0.482(3) 0.118(3) 0.0437 1.0000 Uiso D .
H12 H 0.522(2) 0.376(3) 0.068(3) 0.0381 1.0000 Uiso D .
Cl2 Cl 0.2500 0.2500 0.17280(19) 0.0486 1.0000 Uani S T
H21 H 0.656(2) 0.581(2) 0.195(3) 0.0444 1.0000 Uiso D .
H11 H 0.413(2) 0.385(3) 0.139(3) 0.0388 1.0000 Uiso D .

loop_
_atom_site_aniso_label
_atom_site_aniso_U_11
_atom_site_aniso_U_22
_atom_site_aniso_U_33
_atom_site_aniso_U_23
_atom_site_aniso_U_13
_atom_site_aniso_U_12
N1 0.0361(15) 0.0308(15) 0.0304(15) -0.0072(12) 0.0035(12) 0.0005(11)
N2 0.0360(16) 0.0392(17) 0.0365(16) -0.0107(13) 0.0093(13) -0.0046(12)
C3 0.0315(17) 0.0252(15) 0.0245(15) 0.0026(12) 0.0009(13) 0.0013(12)
C4 0.0261(15) 0.0231(14) 0.0252(15) 0.0020(12) 0.0021(12) 0.0002(11)
C5 0.0294(15) 0.0294(16) 0.0254(17) -0.0019(13) -0.0061(12) 0.0000(11)
C6 0.0223(15) 0.0285(15) 0.0308(16) -0.0030(12) -0.0044(12) 0.0023(12)
C7 0.0228(14) 0.0220(14) 0.0255(15) 0.0008(12) 0.0016(11) 0.0008(11)
C8 0.0253(15) 0.0305(16) 0.0226(16) -0.0016(12) -0.0019(12) -0.0023(12)
C9 0.0218(15) 0.0302(16) 0.0319(16) 0.0006(13) 0.0000(12) 0.0015(11)
C10 0.0198(16) 0.0198(16) 0.021(3) 0.0000 0.0000 0.0000
O11 0.0733(19) 0.0221(12) 0.0269(12) -0.0034(9) 0.0174(12) -0.0050(11)
C12 0.025(4) 0.034(4) 0.009(2) 0.002(2) -0.001(2) 0.005(2)
Cl1 0.0302(5) 0.0302(5) 0.0567(11) 0.0000 0.0000 0.0000
Cl2 0.0407(6) 0.0407(6) 0.0644(13) 0.0000 0.0000 0.0000

loop_
_atom_type_symbol
_atom_type_scat_dispersion_real
_atom_type_scat_dispersion_imag
_atom_type_scat_Cromer_Mann_a1
_atom_type_scat_Cromer_Mann_b1
_atom_type_scat_Cromer_Mann_a2
_atom_type_scat_Cromer_Mann_b2
_atom_type_scat_Cromer_Mann_a3
_atom_type_scat_Cromer_Mann_b3
_atom_type_scat_Cromer_Mann_a4
_atom_type_scat_Cromer_Mann_b4
_atom_type_scat_Cromer_Mann_c
_atom_type_scat_source
C 0.0181 0.0091 2.3100 20.8439 1.0200 10.2075 1.5886 0.5687 0.8650 51.6512 0.2156 'International Tables Vol C 4.2.6.8 and 6.1.1.4'
H 0.0000 0.0000 0.4930 10.5109 0.3229 26.1257 0.1402 3.1424 0.0408 57.7998 0.0030 'International Tables Vol C 4.2.6.8 and 6.1.1.4'
N 0.0311 0.0180 12.2126 0.0057 3.1322 9.8933 2.0125 28.9975 1.1663 0.5826 -11.5290 'International Tables Vol C 4.2.6.8 and 6.1.1.4'
O 0.0492 0.0322 3.0485 13.2771 2.2868 5.7011 1.5463 0.3239 0.8670 32.9089 0.2508 'International Tables Vol C 4.2.6.8 and 6.1.1.4'
Cl 0.3639 0.7018 11.4604 0.0104 7.1964 1.1662 6.2556 18.5194 1.6455 47.7784 -9.5574 'International Tables Vol C 4.2.6.8 and 6.1.1.4'
Na 0.1353 0.1239 4.7626 3.2850 3.1736 8.8422 1.2674 0.3136 1.1128 129.4240 0.6760 'International Tables Vol C 4.2.6.8 and 6.1.1.4'

loop_
_geom_angle_atom_site_label_1
_geom_angle_site_symmetry_1
_geom_angle_atom_site_label_2
_geom_angle_atom_site_label_3
_geom_angle_site_symmetry_3
_geom_angle
_geom_angle_publ_flag
C3 . N1 H12 . 117.0(16) no
C3 . N1 H11 . 120.7(16) no
H12 . N1 H11 . 122(2) no
C3 . N2 H22 . 119.2(17) no
C3 . N2 H21 . 119.2(16) no
H22 . N2 H21 . 121(2) no
N1 . C3 N2 . 121.3(3) yes
N1 . C3 C4 . 119.2(3) yes
N2 . C3 C4 . 119.5(3) yes
C3 . C4 C5 . 119.6(3) yes
C3 . C4 C9 . 121.4(3) yes
C5 . C4 C9 . 119.0(3) yes
C4 . C5 C6 . 120.0(3) yes
C4 . C5 H51 . 119.4 no
C6 . C5 H51 . 120.5 no
C5 . C6 C7 . 122.1(3) yes
C5 . C6 H61 . 119.1 no
C7 . C6 H61 . 118.8 no
C6 . C7 C8 . 117.6(3) yes
C6 . C7 C10 . 118.8(2) yes
C8 . C7 C10 . 123.6(2) yes
C7 . C8 C9 . 120.8(3) yes
C7 . C8 H81 . 119.3 no
C9 . C8 H81 . 119.9 no
C8 . C9 C4 . 120.5(3) yes
C8 . C9 H91 . 120.1 no
C4 . C9 H91 . 119.3 no
C7 4_656 C10 C7 . 110.65(11) yes
C7 4_656 C10 C7 5_565 110.65(11) yes
C7 . C10 C7 5_565 107.1(2) yes
C7 4_656 C10 C7 8_466 107.1(2) yes
C7 . C10 C7 8_466 110.65(11) yes
C7 5_565 C10 C7 8_466 110.65(11) yes
C12 4_645 O11 C12 . 50.4(5) yes
C12 5_655 C12 O11 8_565 109.3(6) yes
C12 5_655 C12 O11 . 109.3(6) yes
O11 8_565 C12 O11 . 140.8(5) yes
C12 5_655 C12 C12 8_565 45.58(8) yes
O11 8_565 C12 C12 8_565 63.7(6) yes
O11 . C12 C12 8_565 154.6(6) yes
C12 5_655 C12 C12 4_645 45.58(8) yes
O11 8_565 C12 C12 4_645 147.0(7) yes
O11 . C12 C12 4_645 65.9(6) yes
C12 8_565 C12 C12 4_645 88.85(15) yes

loop_
_geom_bond_atom_site_label_1
_geom_bond_atom_site_label_2
_geom_bond_site_symmetry_2
_geom_bond_distance
_geom_bond_publ_flag
N1 C3 . 1.315(4) yes
N1 H12 . 0.892(18) no
N1 H11 . 0.869(18) no
N2 C3 . 1.306(4) yes
N2 H22 . 0.856(18) no
N2 H21 . 0.859(18) no
C3 C4 . 1.475(4) yes
C4 C5 . 1.397(4) yes
C4 C9 . 1.388(5) yes
C5 C6 . 1.367(5) yes
C5 H51 . 0.937 no
C6 C7 . 1.400(4) yes
C6 H61 . 0.937 no
C7 C8 . 1.392(4) yes
C7 C10 . 1.544(3) yes
C8 C9 . 1.392(4) yes
C8 H81 . 0.931 no
C9 H91 . 0.921 no
O11 C12 4_645 1.325(7) yes
O11 C12 . 1.302(7) yes
C12 C12 5_655 1.566(13) yes
C12 C12 8_565 1.119(9) yes
C12 C12 4_645 1.119(9) yes

loop_
_geom_hbond_atom_site_label_D
_geom_hbond_atom_site_label_H
_geom_hbond_atom_site_label_A
_geom_hbond_site_symmetry_A
_geom_hbond_angle_DHA
_geom_hbond_distance_DH
_geom_hbond_distance_HA
_geom_hbond_distance_DA
_geom_hbond_publ_flag
C8 H81 C6 4_656 125.95(10) 0.931 2.511 3.149(4) yes
N2 H22 O11 . 177(4) 0.856 1.931 2.787(4) yes
N1 H12 O11 4_645 163(3) 0.892 1.912 2.778(4) yes
N1 H12 C12 4_645 152(3) 0.892 2.547 3.360(4) yes

loop_
_platon_squeeze_void_nr
_platon_squeeze_void_average_x
_platon_squeeze_void_average_y
_platon_squeeze_void_average_z
_platon_squeeze_void_volume
_platon_squeeze_void_count_electrons
_platon_squeeze_void_content
1 0.250 0.250 0.430 62 12 ' '
2 0.750 0.750 0.570 62 12 ' '
